data_2201748
loop_
_publ_author_name
'Robert T. Stibrany'
'Harvey J. Schugar'
'Joseph A. Potenza'

_publ_section_title
;
 2,2'-Bis(1-ethylbenzimidazol-2-yl)biphenyl
;
_journal_issue 5
_journal_name_full 'Acta Crystallographica Section E'
_journal_page_first o693
_journal_page_last o695
_journal_paper_doi 10.1107/S1600536803007852
_journal_volume 59
_journal_year 2003
_chemical_formula_iupac 'C30 H26 N4'
_chemical_formula_moiety 'C30 H26 N4'
_chemical_formula_sum 'C30 H26 N4'
_chemical_formula_weight 442.55
_chemical_melting_point '160 \%C soften, 176 \%C melt'
_chemical_name_systematic
;
 2,2'-bis(1-ethylbenzimidazol-2-yl)biphenyl
;
_space_group_IT_number 14
_symmetry_cell_setting monoclinic
_symmetry_space_group_name_Hall '-P 2ybc'
_symmetry_space_group_name_H-M 'P 1 21/c 1'
_atom_sites_solution_hydrogens geom
_atom_sites_solution_primary direct
_atom_sites_solution_secondary difmap
_audit_creation_method SHELXL-97
_cell_angle_alpha 90.00
_cell_angle_beta 95.177(4)
_cell_angle_gamma 90.00
_cell_formula_units_Z 4
_cell_length_a 12.0156(6)
_cell_length_b 10.7001(6)
_cell_length_c 18.6280(9)
_cell_measurement_reflns_used 821
_cell_measurement_temperature 294.0(10)
_cell_measurement_theta_max 23.12
_cell_measurement_theta_min 2.20
_cell_volume 2385.2(2)
_computing_cell_refinement SMART
_computing_data_collection 'SMART (Bruker, 2000)'
_computing_data_reduction 'SAINT (Bruker, 2000)'
_computing_molecular_graphics 'ORTEPIII (Burnett & Johnson, 1996) and ORTEP32 (Farrugia, 1997)'
_computing_publication_material 'SHELXTL (Bruker, 2000)'
_computing_structure_refinement 'SHELXL97 (Sheldrick, 1997)'
_computing_structure_solution 'SHELXS97 (Sheldrick, 1990)'
_diffrn_ambient_temperature 273(2)
_diffrn_measured_fraction_theta_full 0.992
_diffrn_measured_fraction_theta_max 0.992
_diffrn_measurement_device_type 'Bruker SMART CCD area-detector'
_diffrn_measurement_method '\f and \w'
_diffrn_radiation_monochromator graphite
_diffrn_radiation_source 'fine-focus sealed tube'
_diffrn_radiation_type MoK\a
_diffrn_radiation_wavelength 0.71073
_diffrn_reflns_av_R_equivalents 0.0363
_diffrn_reflns_av_sigmaI/netI 0.0368
_diffrn_reflns_limit_h_max 14
_diffrn_reflns_limit_h_min -13
_diffrn_reflns_limit_k_max 12
_diffrn_reflns_limit_k_min -12
_diffrn_reflns_limit_l_max 22
_diffrn_reflns_limit_l_min -22
_diffrn_reflns_number 16281
_diffrn_reflns_theta_full 25.02
_diffrn_reflns_theta_max 25.02
_diffrn_reflns_theta_min 2.20
_diffrn_standards_decay_% none
_diffrn_standards_number 0
_exptl_absorpt_coefficient_mu 0.074
_exptl_absorpt_correction_T_max 1.000
_exptl_absorpt_correction_T_min 0.869
_exptl_absorpt_correction_type multi-scan
_exptl_absorpt_process_details '(SADABS; Blessing, 1995)'
_exptl_crystal_colour colorless
_exptl_crystal_density_diffrn 1.232
_exptl_crystal_density_meas 1.190(10)
_exptl_crystal_density_method floatation-carbontetrachloride/cyclohexane
_exptl_crystal_description block
_exptl_crystal_F_000 936
_exptl_crystal_size_max 0.38
_exptl_crystal_size_mid 0.36
_exptl_crystal_size_min 0.26
_refine_diff_density_max 0.158
_refine_diff_density_min -0.130
_refine_ls_extinction_method none
_refine_ls_goodness_of_fit_ref 1.000
_refine_ls_hydrogen_treatment refall
_refine_ls_matrix_type full
_refine_ls_number_parameters 411
_refine_ls_number_reflns 4179
_refine_ls_number_restraints 0
_refine_ls_restrained_S_all 1.000
_refine_ls_R_factor_all 0.0801
_refine_ls_R_factor_gt 0.0598
_refine_ls_shift/su_max <0.001
_refine_ls_shift/su_mean 0.000
_refine_ls_structure_factor_coef Fsqd
_refine_ls_weighting_details 'calc w = 1/[\s^2^(Fo^2^)+(0.1086P)^2^+0.4514P] where P = (Fo^2^+2Fc^2^)/3'
_refine_ls_weighting_scheme calc
_refine_ls_wR_factor_gt 0.1597
_refine_ls_wR_factor_ref 0.1740
_reflns_number_gt 3375
_reflns_number_total 4179
_reflns_threshold_expression I>2\s(I)
_cod_data_source_file ac6037.cif
_cod_data_source_block IIa
_cod_depositor_comments
;
The following automatic conversions were performed:
'_symmetry_cell_setting' value 'Monoclinic' changed to 'monoclinic'
according to '/home/saulius/struct/CIF-dictionaries/cif_core.dic'
dictionary named 'cif_core.dic' version 2.4.1 from 2010-06-29.

Automatic conversion script
Id: cif_fix_enum 1527 2010-12-29 10:47:43Z saulius 

The following automatic conversions were performed:

'_symmetry_cell_setting' value 'Monoclinic' changed to 'monoclinic'
according to /home/saulius/struct/CIF-dictionaries/cif_core.dic
dictionary named 'cif_core.dic' version 2.4.1 from 2010-06-29.

Automatic conversion script
Id: cif_fix_values 1715 2011-07-08 13:25:40Z adriana 
;
_cod_original_sg_symbol_H-M 'P 21/c'
_cod_database_code 2201748
_cod_database_fobs_code 2201748

loop_
_symmetry_equiv_pos_as_xyz
'x, y, z'
'-x, y+1/2, -z+1/2'
'-x, -y, -z'
'x, -y-1/2, z-1/2'

loop_
_atom_site_label
_atom_site_fract_x
_atom_site_fract_y
_atom_site_fract_z
_atom_site_U_iso_or_equiv
_atom_site_adp_type
_atom_site_calc_flag
_atom_site_refinement_flags
_atom_site_occupancy
_atom_site_disorder_assembly
_atom_site_disorder_group
_atom_site_type_symbol
N41 0.59103(14) 0.81751(16) 0.05983(9) 0.0427(5) Uani d . 1 . . N
N43 0.59743(14) 0.95822(17) 0.15012(10) 0.0458(5) Uani d . 1 . . N
C31 0.81740(17) 1.04253(18) 0.08511(12) 0.0407(5) Uani d . 1 . . C
N13 0.89082(14) 0.77034(16) 0.09423(10) 0.0455(5) Uani d . 1 . . N
C43 0.52664(17) 0.8610(2) 0.16486(12) 0.0468(6) Uani d . 1 . . C
N11 0.79324(15) 0.69086(17) 0.18087(10) 0.0486(5) Uani d . 1 . . N
C42 0.63436(15) 0.92883(19) 0.08813(11) 0.0380(5) Uani d . 1 . . C
C33 0.68646(19) 1.0394(2) -0.02063(12) 0.0459(5) Uani d . 1 . . C
C36 0.8909(2) 1.1063(2) 0.04448(15) 0.0521(6) Uani d . 1 . . C
C21 0.85132(16) 1.0249(2) 0.16386(12) 0.0438(5) Uani d . 1 . . C
C32 0.71418(16) 1.00419(18) 0.05033(11) 0.0381(5) Uani d . 1 . . C
C13 0.85651(17) 0.6501(2) 0.07525(13) 0.0455(6) Uani d . 1 . . C
C11 0.79570(17) 0.5991(2) 0.12848(13) 0.0490(6) Uani d . 1 . . C
C35 0.8633(2) 1.1361(2) -0.02681(14) 0.0557(7) Uani d . 1 . . C
C14 0.8730(2) 0.5817(2) 0.01363(16) 0.0593(7) Uani d . 1 . . C
C34 0.7595(2) 1.1063(2) -0.05890(14) 0.0514(6) Uani d . 1 . . C
C22 0.86932(17) 0.9084(2) 0.19764(12) 0.0466(6) Uani d . 1 . . C
C12 0.85190(16) 0.7914(2) 0.15681(12) 0.0431(5) Uani d . 1 . . C
C23 0.9077(2) 0.9049(3) 0.27054(14) 0.0616(7) Uani d . 1 . . C
C48 0.61912(19) 0.7499(2) -0.00434(13) 0.0490(6) Uani d . 1 . . C
C47 0.4603(2) 0.6622(3) 0.11279(17) 0.0604(7) Uani d . 1 . . C
C44 0.4674(2) 0.8414(3) 0.22533(15) 0.0605(7) Uani d . 1 . . C
C17 0.7480(2) 0.4805(2) 0.12222(18) 0.0647(8) Uani d . 1 . . C
C26 0.8700(2) 1.1325(3) 0.20533(15) 0.0572(7) Uani d . 1 . . C
C41 0.52231(16) 0.7726(2) 0.10981(12) 0.0461(6) Uani d . 1 . . C
C18 0.7329(2) 0.6805(3) 0.24523(15) 0.0630(7) Uani d . 1 . . C
C49 0.5278(3) 0.7518(3) -0.06608(18) 0.0713(8) Uani d . 1 . . C
C24 0.9255(2) 1.0128(3) 0.31014(16) 0.0719(8) Uani d . 1 . . C
C25 0.9061(2) 1.1258(3) 0.27797(16) 0.0684(8) Uani d . 1 . . C
C45 0.4077(2) 0.7330(3) 0.22822(19) 0.0747(9) Uani d . 1 . . C
C19 0.7921(4) 0.5953(5) 0.3016(2) 0.0993(13) Uani d . 1 . . C
C46 0.4042(2) 0.6450(3) 0.1730(2) 0.0755(9) Uani d . 1 . . C
C15 0.8263(2) 0.4640(3) 0.0073(2) 0.0721(8) Uani d . 1 . . C
C16 0.7656(2) 0.4149(3) 0.06084(19) 0.0736(9) Uani d . 1 . . C
H14 0.910(2) 0.619(2) -0.0257(16) 0.076(9) Uiso d . 1 . . H
H47 0.4615(19) 0.604(2) 0.0752(12) 0.047(7) Uiso d . 1 . . H
H17 0.706(2) 0.451(2) 0.1592(14) 0.067(8) Uiso d . 1 . . H
H46 0.363(3) 0.567(3) 0.1754(16) 0.088(9) Uiso d . 1 . . H
H45 0.368(2) 0.720(3) 0.2701(17) 0.083(9) Uiso d . 1 . . H
H16 0.733(3) 0.331(3) 0.0559(17) 0.095(10) Uiso d . 1 . . H
H44 0.469(3) 0.904(3) 0.2635(16) 0.086(10) Uiso d . 1 . . H
H33 0.612(2) 1.018(2) -0.0432(11) 0.049(6) Uiso d . 1 . . H
H36 0.963(2) 1.129(2) 0.0680(12) 0.051(6) Uiso d . 1 . . H
H35 0.915(2) 1.176(2) -0.0535(13) 0.054(7) Uiso d . 1 . . H
H25 0.916(2) 1.201(2) 0.3040(14) 0.062(7) Uiso d . 1 . . H
H26 0.857(2) 1.215(3) 0.1821(13) 0.066(8) Uiso d . 1 . . H
H34 0.739(2) 1.127(2) -0.1072(15) 0.061(7) Uiso d . 1 . . H
H23 0.921(2) 0.828(3) 0.2966(14) 0.069(8) Uiso d . 1 . . H
H15 0.836(2) 0.415(3) -0.0347(17) 0.084(9) Uiso d . 1 . . H
H24 0.957(3) 1.009(3) 0.3606(17) 0.083(9) Uiso d . 1 . . H
H48A 0.634(2) 0.661(2) 0.0106(13) 0.060(7) Uiso d . 1 . . H
H48B 0.690(2) 0.787(2) -0.0191(12) 0.055(6) Uiso d . 1 . . H
H18B 0.656(2) 0.643(2) 0.2283(14) 0.071(8) Uiso d . 1 . . H
H18A 0.727(2) 0.769(3) 0.2645(14) 0.073(8) Uiso d . 1 . . H
H49C 0.549(3) 0.697(3) -0.104(2) 0.110(12) Uiso d . 1 . . H
H49B 0.514(2) 0.840(3) -0.0850(15) 0.083(9) Uiso d . 1 . . H
H49A 0.458(3) 0.719(3) -0.0468(17) 0.095(10) Uiso d . 1 . . H
H19A 0.750(3) 0.598(4) 0.343(2) 0.119(13) Uiso d . 1 . . H
H19B 0.865(4) 0.628(4) 0.319(2) 0.137(17) Uiso d . 1 . . H
H19C 0.800(4) 0.505(5) 0.279(3) 0.17(2) Uiso d . 1 . . H

loop_
_atom_site_aniso_label
_atom_site_aniso_U_11
_atom_site_aniso_U_22
_atom_site_aniso_U_33
_atom_site_aniso_U_12
_atom_site_aniso_U_13
_atom_site_aniso_U_23
N41 0.0387(9) 0.0450(10) 0.0438(11) -0.0024(8) -0.0005(8) 0.0022(8)
N43 0.0386(10) 0.0537(11) 0.0451(12) -0.0019(8) 0.0033(8) 0.0023(9)
C31 0.0422(11) 0.0339(11) 0.0459(13) -0.0011(9) 0.0036(9) -0.0029(9)
N13 0.0386(10) 0.0460(10) 0.0518(12) 0.0014(8) 0.0035(8) 0.0077(9)
C43 0.0359(11) 0.0570(14) 0.0469(14) 0.0024(10) 0.0010(10) 0.0104(11)
N11 0.0437(10) 0.0527(11) 0.0498(12) 0.0002(8) 0.0058(8) 0.0146(9)
C42 0.0322(10) 0.0432(11) 0.0376(12) 0.0009(8) -0.0022(9) 0.0024(9)
C33 0.0472(13) 0.0468(12) 0.0435(14) 0.0016(10) 0.0029(10) -0.0002(10)
C36 0.0467(14) 0.0459(13) 0.0644(17) -0.0085(10) 0.0094(12) 0.0010(11)
C21 0.0325(11) 0.0521(13) 0.0465(13) -0.0058(9) 0.0014(9) -0.0032(10)
C32 0.0386(11) 0.0378(10) 0.0379(12) 0.0017(8) 0.0030(9) -0.0001(9)
C13 0.0356(11) 0.0433(12) 0.0568(15) 0.0038(9) 0.0006(10) 0.0097(11)
C11 0.0381(12) 0.0455(12) 0.0629(16) 0.0049(9) 0.0022(11) 0.0095(11)
C35 0.0683(17) 0.0436(13) 0.0585(17) -0.0058(11) 0.0245(14) 0.0059(12)
C14 0.0523(14) 0.0562(15) 0.0704(19) 0.0078(11) 0.0113(13) 0.0002(14)
C34 0.0679(16) 0.0467(13) 0.0408(14) 0.0031(11) 0.0111(12) 0.0032(11)
C22 0.0366(11) 0.0568(14) 0.0459(14) -0.0048(9) 0.0012(10) 0.0043(11)
C12 0.0344(11) 0.0497(13) 0.0445(13) 0.0018(9) -0.0010(9) 0.0105(10)
C23 0.0512(14) 0.0815(19) 0.0501(16) -0.0055(13) -0.0069(12) 0.0088(14)
C48 0.0469(13) 0.0484(14) 0.0507(15) 0.0008(10) -0.0009(11) -0.0027(11)
C47 0.0498(14) 0.0566(15) 0.0737(19) -0.0064(11) 0.0003(13) 0.0112(15)
C44 0.0447(13) 0.0817(19) 0.0560(17) 0.0018(12) 0.0100(12) 0.0120(15)
C17 0.0530(15) 0.0513(15) 0.091(2) -0.0020(11) 0.0138(15) 0.0156(15)
C26 0.0483(13) 0.0596(16) 0.0630(18) -0.0103(11) 0.0016(12) -0.0123(13)
C41 0.0359(11) 0.0512(13) 0.0504(14) -0.0019(9) -0.0013(10) 0.0122(11)
C18 0.0561(16) 0.0757(19) 0.0580(17) -0.0034(13) 0.0101(13) 0.0180(14)
C49 0.074(2) 0.074(2) 0.063(2) -0.0008(16) -0.0119(16) -0.0115(16)
C24 0.0623(17) 0.104(2) 0.0480(17) -0.0217(15) -0.0052(13) -0.0047(17)
C25 0.0573(15) 0.086(2) 0.0614(19) -0.0225(14) 0.0016(13) -0.0274(17)
C45 0.0512(15) 0.102(2) 0.072(2) -0.0045(15) 0.0155(14) 0.0303(19)
C19 0.105(3) 0.121(3) 0.073(3) 0.002(3) 0.014(2) 0.052(2)
C46 0.0516(15) 0.0725(19) 0.102(3) -0.0145(14) 0.0044(16) 0.0370(19)
C15 0.0631(17) 0.0559(16) 0.099(2) 0.0033(13) 0.0156(16) -0.0131(17)
C16 0.0624(17) 0.0450(15) 0.114(3) 0.0002(13) 0.0128(17) -0.0053(16)

loop_
_atom_type_symbol
_atom_type_description
_atom_type_scat_dispersion_real
_atom_type_scat_dispersion_imag
_atom_type_scat_source
C C 0.0033 0.0016 'International Tables Vol C Tables 4.2.6.8 and 6.1.1.4'
H H 0.0000 0.0000 'International Tables Vol C Tables 4.2.6.8 and 6.1.1.4'
N N 0.0061 0.0033 'International Tables Vol C Tables 4.2.6.8 and 6.1.1.4'

loop_
_geom_angle_atom_site_label_1
_geom_angle_atom_site_label_2
_geom_angle_atom_site_label_3
_geom_angle
C42 N41 C41 105.60(17)
C42 N41 C48 129.06(18)
C41 N41 C48 124.96(18)
C42 N43 C43 104.87(18)
C36 C31 C32 117.9(2)
C36 C31 C21 117.64(19)
C32 C31 C21 124.35(18)
C12 N13 C13 105.30(18)
N43 C43 C41 110.28(19)
N43 C43 C44 129.5(2)
C41 C43 C44 120.1(2)
C12 N11 C11 106.21(18)
C12 N11 C18 129.1(2)
C11 N11 C18 124.6(2)
N43 C42 N41 113.32(18)
N43 C42 C32 125.01(18)
N41 C42 C32 121.68(18)
C34 C33 C32 121.7(2)
C34 C33 H33 120.0(13)
C32 C33 H33 118.3(13)
C35 C36 C31 121.9(2)
C35 C36 H36 120.4(13)
C31 C36 H36 117.7(13)
C26 C21 C22 118.3(2)
C26 C21 C31 117.0(2)
C22 C21 C31 124.62(19)
C33 C32 C31 119.0(2)
C33 C32 C42 119.48(19)
C31 C32 C42 121.46(19)
N13 C13 C14 129.6(2)
N13 C13 C11 110.1(2)
C14 C13 C11 120.3(2)
N11 C11 C17 132.0(2)
N11 C11 C13 105.62(19)
C17 C11 C13 122.3(2)
C34 C35 C36 119.8(2)
C34 C35 H35 120.0(14)
C36 C35 H35 120.2(14)
C15 C14 C13 117.6(3)
C15 C14 H14 121.2(16)
C13 C14 H14 120.9(16)
C35 C34 C33 119.4(2)
C35 C34 H34 120.9(16)
C33 C34 H34 119.7(16)
C23 C22 C21 119.0(2)
C23 C22 C12 120.0(2)
C21 C22 C12 121.0(2)
N13 C12 N11 112.7(2)
N13 C12 C22 124.04(19)
N11 C12 C22 123.2(2)
C24 C23 C22 121.4(3)
C24 C23 H23 116.0(16)
C22 C23 H23 122.6(16)
N41 C48 C49 114.1(2)
N41 C48 H48A 106.8(14)
C49 C48 H48A 108.6(14)
N41 C48 H48B 107.1(13)
C49 C48 H48B 111.3(13)
H48A C48 H48B 108.7(19)
C46 C47 C41 116.6(3)
C46 C47 H47 124.3(14)
C41 C47 H47 119.1(14)
C45 C44 C43 117.7(3)
C45 C44 H44 122.2(18)
C43 C44 H44 120.1(18)
C16 C17 C11 116.2(3)
C16 C17 H17 124.7(16)
C11 C17 H17 119.0(16)
C25 C26 C21 121.3(3)
C25 C26 H26 119.8(15)
C21 C26 H26 118.9(15)
N41 C41 C43 105.92(18)
N41 C41 C47 132.1(2)
C43 C41 C47 121.9(2)
N11 C18 C19 112.1(3)
N11 C18 H18B 106.0(15)
C19 C18 H18B 109.3(15)
N11 C18 H18A 106.0(15)
C19 C18 H18A 111.1(15)
H18B C18 H18A 112(2)
C48 C49 H49C 109(2)
C48 C49 H49B 111.3(17)
H49C C49 H49B 111(3)
C48 C49 H49A 107.0(19)
H49C C49 H49A 109(3)
H49B C49 H49A 109(3)
C25 C24 C23 119.8(3)
C25 C24 H24 119.4(17)
C23 C24 H24 120.7(17)
C24 C25 C26 120.2(3)
C24 C25 H25 121.4(16)
C26 C25 H25 118.4(16)
C44 C45 C46 121.7(3)
C44 C45 H45 117.2(18)
C46 C45 H45 121.1(18)
C18 C19 H19A 107(2)
C18 C19 H19B 111(3)
H19A C19 H19B 105(3)
C18 C19 H19C 109(3)
H19A C19 H19C 114(4)
H19B C19 H19C 111(4)
C47 C46 C45 121.9(3)
C47 C46 H46 116.2(18)
C45 C46 H46 121.9(18)
C14 C15 C16 121.3(3)
C14 C15 H15 119.4(18)
C16 C15 H15 119.3(18)
C17 C16 C15 122.2(3)
C17 C16 H16 117.1(19)
C15 C16 H16 120.7(19)

loop_
_geom_bond_atom_site_label_1
_geom_bond_atom_site_label_2
_geom_bond_site_symmetry_2
_geom_bond_distance
_geom_bond_publ_flag
N11 C12 . 1.383(3) yes
N41 C42 . 1.385(3) yes
N13 C12 . 1.314(3) yes
N43 C42 . 1.312(3) yes
N13 C13 . 1.387(3) yes
N43 C43 . 1.387(3) yes
N11 C11 . 1.387(3) yes
N41 C41 . 1.385(3) yes
C11 C13 . 1.395(3) yes
C41 C43 . 1.393(3) yes
N41 C48 . 1.463(3) ?
C31 C36 . 1.393(3) ?
C31 C32 . 1.408(3) ?
C31 C21 . 1.499(3) ?
C43 C44 . 1.401(3) ?
N11 C18 . 1.460(3) ?
C42 C32 . 1.479(3) ?
C33 C34 . 1.379(3) ?
C33 C32 . 1.386(3) ?
C33 H33 . 0.99(2) ?
C36 C35 . 1.377(4) ?
C36 H36 . 0.97(2) ?
C21 C26 . 1.393(3) ?
C21 C22 . 1.403(3) ?
C13 C14 . 1.390(4) ?
C11 C17 . 1.393(3) ?
C35 C34 . 1.372(4) ?
C35 H35 . 0.93(2) ?
C14 C15 . 1.379(4) ?
C14 H14 . 0.98(3) ?
C34 H34 . 0.94(3) ?
C22 C23 . 1.395(3) ?
C22 C12 . 1.470(3) ?
C23 C24 . 1.377(4) ?
C23 H23 . 0.96(3) ?
C48 C49 . 1.516(4) ?
C48 H48A . 1.00(3) ?
C48 H48B . 1.00(2) ?
C47 C46 . 1.372(4) ?
C47 C41 . 1.401(3) ?
C47 H47 . 0.94(2) ?
C44 C45 . 1.368(4) ?
C44 H44 . 0.98(3) ?
C17 C16 . 1.374(4) ?
C17 H17 . 0.95(3) ?
C26 C25 . 1.385(4) ?
C26 H26 . 0.99(3) ?
C18 C19 . 1.518(4) ?
C18 H18B . 1.03(3) ?
C18 H18A . 1.02(3) ?
C49 H49C . 0.98(4) ?
C49 H49B . 1.01(3) ?
C49 H49A . 1.00(3) ?
C24 C25 . 1.360(4) ?
C24 H24 . 0.98(3) ?
C25 H25 . 0.94(3) ?
C45 C46 . 1.392(5) ?
C45 H45 . 0.96(3) ?
C19 H19A . 0.96(4) ?
C19 H19B . 0.97(5) ?
C19 H19C . 1.06(5) ?
C46 H46 . 0.97(3) ?
C15 C16 . 1.390(4) ?
C15 H15 . 0.95(3) ?
C16 H16 . 0.98(3) ?

loop_
_geom_torsion_atom_site_label_1
_geom_torsion_atom_site_label_2
_geom_torsion_atom_site_label_3
_geom_torsion_atom_site_label_4
_geom_torsion
C42 N43 C43 C41 0.0(2)
C42 N43 C43 C44 177.4(2)
C43 N43 C42 N41 0.8(2)
C43 N43 C42 C32 -179.26(18)
C41 N41 C42 N43 -1.2(2)
C48 N41 C42 N43 -174.41(19)
C41 N41 C42 C32 178.81(17)
C48 N41 C42 C32 5.6(3)
C32 C31 C36 C35 2.5(3)
C21 C31 C36 C35 -174.6(2)
C36 C31 C21 C26 60.1(3)
C32 C31 C21 C26 -116.7(2)
C36 C31 C21 C22 -117.4(2)
C32 C31 C21 C22 65.7(3)
C34 C33 C32 C31 2.9(3)
C34 C33 C32 C42 -177.9(2)
C36 C31 C32 C33 -4.9(3)
C21 C31 C32 C33 171.94(19)
C36 C31 C32 C42 175.93(19)
C21 C31 C32 C42 -7.2(3)
N43 C42 C32 C33 -126.1(2)
N41 C42 C32 C33 53.8(3)
N43 C42 C32 C31 53.0(3)
N41 C42 C32 C31 -127.0(2)
C12 N13 C13 C14 178.7(2)
C12 N13 C13 C11 -0.1(2)
C12 N11 C11 C17 -177.5(2)
C18 N11 C11 C17 -1.1(4)
C12 N11 C11 C13 0.1(2)
C18 N11 C11 C13 176.5(2)
N13 C13 C11 N11 0.0(2)
C14 C13 C11 N11 -178.87(19)
N13 C13 C11 C17 177.9(2)
C14 C13 C11 C17 -1.0(3)
C31 C36 C35 C34 2.1(4)
N13 C13 C14 C15 -178.0(2)
C11 C13 C14 C15 0.7(4)
C36 C35 C34 C33 -4.2(4)
C32 C33 C34 C35 1.7(3)
C26 C21 C22 C23 -1.6(3)
C31 C21 C22 C23 175.9(2)
C26 C21 C22 C12 -179.55(19)
C31 C21 C22 C12 -2.1(3)
C13 N13 C12 N11 0.1(2)
C13 N13 C12 C22 179.55(18)
C11 N11 C12 N13 -0.1(2)
C18 N11 C12 N13 -176.3(2)
C11 N11 C12 C22 -179.56(19)
C18 N11 C12 C22 4.2(3)
C23 C22 C12 N13 -130.5(2)
C21 C22 C12 N13 47.4(3)
C23 C22 C12 N11 48.8(3)
C21 C22 C12 N11 -133.2(2)
C21 C22 C23 C24 1.6(4)
C12 C22 C23 C24 179.6(2)
C42 N41 C48 C49 -109.9(3)
C41 N41 C48 C49 78.1(3)
N43 C43 C44 C45 -176.4(2)
C41 C43 C44 C45 0.9(3)
N11 C11 C17 C16 178.3(2)
C13 C11 C17 C16 1.0(4)
C22 C21 C26 C25 0.4(3)
C31 C21 C26 C25 -177.3(2)
C42 N41 C41 C43 1.1(2)
C48 N41 C41 C43 174.65(18)
C42 N41 C41 C47 -176.7(2)
C48 N41 C41 C47 -3.1(4)
N43 C43 C41 N41 -0.7(2)
C44 C43 C41 N41 -178.43(19)
N43 C43 C41 C47 177.3(2)
C44 C43 C41 C47 -0.4(3)
C46 C47 C41 N41 177.1(2)
C46 C47 C41 C43 -0.3(3)
C12 N11 C18 C19 -108.9(4)
C11 N11 C18 C19 75.5(4)
C22 C23 C24 C25 -0.3(4)
C23 C24 C25 C26 -0.9(4)
C21 C26 C25 C24 0.9(4)
C43 C44 C45 C46 -0.6(4)
C41 C47 C46 C45 0.6(4)
C44 C45 C46 C47 -0.1(4)
C13 C14 C15 C16 -0.5(4)
C11 C17 C16 C15 -0.8(4)
C14 C15 C16 C17 0.6(5)

loop_
_cod_related_entry_id
_cod_related_entry_database
_cod_related_entry_code
1 ChemSpider 11555932
